data_2220649
loop_
_publ_author_name
'Wan Saffiee, Wan Ainna Mardhiah'
'Idris, Azila'
'Aiyub, Zaharah'
'Abdullah, Zanariah'
'Ng, Seik Weng'

_publ_section_title
;
 4-Chloro-<i>N</i>-(pyrazin-2-yl)aniline
;
_journal_coeditor_code TK2340
_journal_issue 1
_journal_name_full 'Acta Crystallographica Section E'
_journal_page_first o113
_journal_paper_doi 10.1107/S1600536808041172
_journal_volume 65
_journal_year 2009
_chemical_formula_iupac 'C10 H8 Cl N3'
_chemical_formula_moiety 'C10 H8 Cl N3'
_chemical_formula_sum 'C10 H8 Cl N3'
_chemical_formula_weight 205.64
_chemical_name_systematic
;
4-Chloro-<i>N</i>-(pyrazin-2-yl)aniline
;
_space_group_IT_number 14
_symmetry_cell_setting monoclinic
_symmetry_space_group_name_Hall '-P 2ybc'
_symmetry_space_group_name_H-M 'P 1 21/c 1'
_atom_sites_solution_hydrogens geom
_atom_sites_solution_primary direct
_atom_sites_solution_secondary difmap
_audit_creation_method SHELXL-97
_cell_angle_alpha 90.00
_cell_angle_beta 91.370(2)
_cell_angle_gamma 90.00
_cell_formula_units_Z 4
_cell_length_a 12.1257(3)
_cell_length_b 3.79440(10)
_cell_length_c 19.7242(5)
_cell_measurement_reflns_used 2160
_cell_measurement_temperature 100(2)
_cell_measurement_theta_max 28.1
_cell_measurement_theta_min 2.6
_cell_volume 907.25(4)
_computing_cell_refinement 'SAINT (Bruker, 2007)'
_computing_data_collection 'APEX2  (Bruker, 2007)'
_computing_data_reduction 'SAINT (Bruker, 2007)'
_computing_molecular_graphics 'X-SEED (Barbour, 2001)'
_computing_publication_material 'publCIF (Westrip, 2009)'
_computing_structure_refinement 'SHELXL97 (Sheldrick, 2008)'
_computing_structure_solution 'SHELXS97 (Sheldrick, 2008)'
_diffrn_ambient_temperature 100(2)
_diffrn_measured_fraction_theta_full 0.998
_diffrn_measured_fraction_theta_max 0.998
_diffrn_measurement_device_type 'Bruker SMART APEX diffractometer'
_diffrn_measurement_method '\w scans'
_diffrn_radiation_monochromator graphite
_diffrn_radiation_source 'fine-focus sealed tube'
_diffrn_radiation_type MoK\a
_diffrn_radiation_wavelength 0.71073
_diffrn_reflns_av_R_equivalents 0.0334
_diffrn_reflns_av_sigmaI/netI 0.0314
_diffrn_reflns_limit_h_max 15
_diffrn_reflns_limit_h_min -15
_diffrn_reflns_limit_k_max 4
_diffrn_reflns_limit_k_min -4
_diffrn_reflns_limit_l_max 24
_diffrn_reflns_limit_l_min -25
_diffrn_reflns_number 7922
_diffrn_reflns_theta_full 27.50
_diffrn_reflns_theta_max 27.50
_diffrn_reflns_theta_min 1.68
_diffrn_standards_decay_% 0
_diffrn_standards_interval_count 0
_diffrn_standards_interval_time 0
_diffrn_standards_number 0
_exptl_absorpt_coefficient_mu 0.378
_exptl_absorpt_correction_T_max 0.9962
_exptl_absorpt_correction_T_min 0.9115
_exptl_absorpt_correction_type multi-scan
_exptl_absorpt_process_details '(SADABS; Sheldrick, 1996)'
_exptl_crystal_colour Yellow
_exptl_crystal_density_diffrn 1.506
_exptl_crystal_density_method 'not measured'
_exptl_crystal_description Plate
_exptl_crystal_F_000 424
_exptl_crystal_size_max 0.25
_exptl_crystal_size_mid 0.05
_exptl_crystal_size_min 0.01
_refine_diff_density_max 0.393
_refine_diff_density_min -0.277
_refine_ls_extinction_method none
_refine_ls_goodness_of_fit_ref 1.142
_refine_ls_hydrogen_treatment mixed
_refine_ls_matrix_type full
_refine_ls_number_parameters 131
_refine_ls_number_reflns 2073
_refine_ls_number_restraints 1
_refine_ls_restrained_S_all 1.142
_refine_ls_R_factor_all 0.0546
_refine_ls_R_factor_gt 0.0374
_refine_ls_shift/su_max 0.001
_refine_ls_shift/su_mean 0.001
_refine_ls_structure_factor_coef Fsqd
_refine_ls_weighting_details 'calc w=1/[\s^2^(Fo^2^)+(0.0761P)^2^+0.0551P] where P=(Fo^2^+2Fc^2^)/3'
_refine_ls_weighting_scheme calc
_refine_ls_wR_factor_gt 0.1049
_refine_ls_wR_factor_ref 0.1279
_reflns_number_gt 1633
_reflns_number_total 2073
_reflns_threshold_expression I>2\s(I)
_cod_data_source_file tk2340.cif
_cod_data_source_block I
_cod_depositor_comments
;
The following automatic conversions were performed:
'_symmetry_cell_setting' value 'Monoclinic' changed to 'monoclinic'
according to '/home/saulius/struct/CIF-dictionaries/cif_core.dic'
dictionary named 'cif_core.dic' version 2.4.1 from
2010-06-29.

'_exptl_absorpt_correction_type' value 'Multi-scan' changed
to 'multi-scan' according to
'/home/saulius/struct/CIF-dictionaries/cif_core.dic' dictionary named
'cif_core.dic' version 2.4.1 from 2010-06-29.

Automatic conversion script
Id: cif_fix_enum 1527 2010-12-29 10:47:43Z saulius 

The following automatic conversions were performed:

'_symmetry_cell_setting' value 'Monoclinic' changed to 'monoclinic'
according to /home/saulius/struct/CIF-dictionaries/cif_core.dic
dictionary named 'cif_core.dic' version 2.4.1 from
2010-06-29.

'_exptl_absorpt_correction_type' value 'Multi-scan'
changed to 'multi-scan' according to
/home/saulius/struct/CIF-dictionaries/cif_core.dic dictionary named
'cif_core.dic' version 2.4.1 from 2010-06-29.

Automatic conversion script
Id: cif_fix_values 1715 2011-07-08 13:25:40Z adriana 
;
_cod_original_sg_symbol_H-M 'P 21/c'
_cod_database_code 2220649
_cod_database_fobs_code 2220649

loop_
_symmetry_equiv_pos_as_xyz
'x, y, z'
'-x, y+1/2, -z+1/2'
'-x, -y, -z'
'x, -y-1/2, z-1/2'

loop_
_atom_site_type_symbol
_atom_site_label
_atom_site_fract_x
_atom_site_fract_y
_atom_site_fract_z
_atom_site_U_iso_or_equiv
_atom_site_adp_type
_atom_site_calc_flag
_atom_site_refinement_flags
_atom_site_occupancy
_atom_site_disorder_assembly
_atom_site_disorder_group
Cl Cl1 1.04801(4) -0.07942(15) 0.36089(3) 0.0269(2) Uani d . 1 . .
N N1 0.59098(13) 0.2944(5) 0.43167(8) 0.0173(4) Uani d D 1 . .
H H1 0.5832(19) 0.359(6) 0.4742(6) 0.019(6) Uiso d D 1 . .
N N2 0.40848(13) 0.4535(5) 0.42294(8) 0.0152(4) Uani d . 1 . .
N N3 0.39085(14) 0.1755(5) 0.29204(8) 0.0182(4) Uani d . 1 . .
C C1 0.69716(16) 0.1986(5) 0.41131(10) 0.0147(4) Uani d . 1 . .
C C2 0.76584(16) 0.0278(5) 0.45861(10) 0.0165(4) Uani d . 1 . .
H H2 0.7381 -0.0315 0.5018 0.020 Uiso calc R 1 . .
C C3 0.87334(16) -0.0565(5) 0.44384(10) 0.0181(4) Uani d . 1 . .
H H3 0.9196 -0.1710 0.4766 0.022 Uiso calc R 1 . .
C C4 0.91273(16) 0.0283(5) 0.38059(11) 0.0173(4) Uani d . 1 . .
C C5 0.84635(16) 0.1980(5) 0.33265(10) 0.0176(4) Uani d . 1 . .
H H5 0.8745 0.2545 0.2894 0.021 Uiso calc R 1 . .
C C6 0.73893(16) 0.2849(5) 0.34796(10) 0.0155(4) Uani d . 1 . .
H H6 0.6935 0.4033 0.3154 0.019 Uiso calc R 1 . .
C C7 0.49564(16) 0.3053(5) 0.39334(9) 0.0141(4) Uani d . 1 . .
C C8 0.48498(16) 0.1632(5) 0.32725(10) 0.0159(4) Uani d . 1 . .
H H8 0.5473 0.0556 0.3075 0.019 Uiso calc R 1 . .
C C9 0.30456(17) 0.3280(6) 0.32195(10) 0.0185(4) Uani d . 1 . .
H H9 0.2360 0.3451 0.2979 0.022 Uiso calc R 1 . .
C C10 0.31373(16) 0.4595(5) 0.38676(10) 0.0168(4) Uani d . 1 . .
H H10 0.2503 0.5588 0.4067 0.020 Uiso calc R 1 . .

loop_
_atom_site_aniso_label
_atom_site_aniso_U_11
_atom_site_aniso_U_22
_atom_site_aniso_U_33
_atom_site_aniso_U_12
_atom_site_aniso_U_13
_atom_site_aniso_U_23
Cl1 0.0139(3) 0.0324(3) 0.0346(3) 0.0038(2) 0.0035(2) -0.0016(2)
N1 0.0157(8) 0.0266(9) 0.0096(8) 0.0025(7) 0.0006(6) -0.0028(7)
N2 0.0154(8) 0.0179(8) 0.0124(8) 0.0017(6) 0.0004(6) 0.0011(6)
N3 0.0190(9) 0.0222(9) 0.0134(8) -0.0051(7) -0.0009(6) 0.0010(7)
C1 0.0134(9) 0.0158(9) 0.0148(9) -0.0009(7) -0.0007(7) -0.0024(7)
C2 0.0194(10) 0.0181(10) 0.0121(9) -0.0008(8) -0.0014(7) 0.0000(7)
C3 0.0180(10) 0.0168(10) 0.0192(10) 0.0019(8) -0.0039(8) 0.0009(8)
C4 0.0121(9) 0.0178(10) 0.0219(10) -0.0001(7) 0.0004(7) -0.0040(8)
C5 0.0177(10) 0.0203(10) 0.0148(9) -0.0034(8) 0.0028(7) -0.0018(8)
C6 0.0155(9) 0.0166(9) 0.0142(9) -0.0008(7) -0.0017(7) 0.0005(7)
C7 0.0143(9) 0.0154(9) 0.0125(9) -0.0014(7) 0.0003(7) 0.0020(7)
C8 0.0164(10) 0.0186(10) 0.0129(9) -0.0012(8) 0.0024(7) -0.0008(8)
C9 0.0154(10) 0.0236(10) 0.0163(10) -0.0025(8) -0.0018(7) 0.0045(8)
C10 0.0145(9) 0.0192(10) 0.0167(10) 0.0008(8) 0.0013(7) 0.0026(8)

loop_
_atom_type_symbol
_atom_type_description
_atom_type_scat_dispersion_real
_atom_type_scat_dispersion_imag
_atom_type_scat_source
C C 0.0033 0.0016 'International Tables Vol C Tables 4.2.6.8 and 6.1.1.4'
H H 0.0000 0.0000 'International Tables Vol C Tables 4.2.6.8 and 6.1.1.4'
N N 0.0061 0.0033 'International Tables Vol C Tables 4.2.6.8 and 6.1.1.4'
Cl Cl 0.1484 0.1585 'International Tables Vol C Tables 4.2.6.8 and 6.1.1.4'

loop_
_geom_angle_atom_site_label_1
_geom_angle_atom_site_label_2
_geom_angle_atom_site_label_3
_geom_angle_site_symmetry_1
_geom_angle_site_symmetry_3
_geom_angle
_geom_angle_publ_flag
C7 N1 C1 . . 128.19(16) ?
C7 N1 H1 . . 114.2(15) ?
C1 N1 H1 . . 117.6(15) ?
C10 N2 C7 . . 116.74(16) ?
C8 N3 C9 . . 117.11(17) ?
C2 C1 C6 . . 118.89(18) ?
C2 C1 N1 . . 117.73(17) ?
C6 C1 N1 . . 123.26(17) ?
C3 C2 C1 . . 121.21(18) ?
C3 C2 H2 . . 119.4 ?
C1 C2 H2 . . 119.4 ?
C2 C3 C4 . . 118.96(18) ?
C2 C3 H3 . . 120.5 ?
C4 C3 H3 . . 120.5 ?
C3 C4 C5 . . 121.05(18) ?
C3 C4 Cl1 . . 119.53(16) ?
C5 C4 Cl1 . . 119.42(16) ?
C6 C5 C4 . . 119.75(19) ?
C6 C5 H5 . . 120.1 ?
C4 C5 H5 . . 120.1 ?
C5 C6 C1 . . 120.14(18) ?
C5 C6 H6 . . 119.9 ?
C1 C6 H6 . . 119.9 ?
N2 C7 N1 . . 115.87(17) ?
N2 C7 C8 . . 120.33(17) ?
N1 C7 C8 . . 123.78(18) ?
N3 C8 C7 . . 121.97(18) ?
N3 C8 H8 . . 119.0 ?
C7 C8 H8 . . 119.0 ?
N3 C9 C10 . . 121.19(19) ?
N3 C9 H9 . . 119.4 ?
C10 C9 H9 . . 119.4 ?
N2 C10 C9 . . 122.63(18) ?
N2 C10 H10 . . 118.7 ?
C9 C10 H10 . . 118.7 ?

loop_
_geom_bond_atom_site_label_1
_geom_bond_atom_site_label_2
_geom_bond_site_symmetry_2
_geom_bond_distance
_geom_bond_publ_flag
Cl1 C4 . 1.743(2) ?
N1 C7 . 1.367(2) ?
N1 C1 . 1.406(2) ?
N1 H1 . 0.881(10) ?
N2 C10 . 1.338(2) ?
N2 C7 . 1.343(2) ?
N3 C8 . 1.323(3) ?
N3 C9 . 1.344(3) ?
C1 C2 . 1.395(3) ?
C1 C6 . 1.398(3) ?
C2 C3 . 1.380(3) ?
C2 H2 . 0.9500 ?
C3 C4 . 1.385(3) ?
C3 H3 . 0.9500 ?
C4 C5 . 1.386(3) ?
C5 C6 . 1.384(3) ?
C5 H5 . 0.9500 ?
C6 H6 . 0.9500 ?
C7 C8 . 1.414(3) ?
C8 H8 . 0.9500 ?
C9 C10 . 1.374(3) ?
C9 H9 . 0.9500 ?
C10 H10 . 0.9500 ?

loop_
_geom_hbond_atom_site_label_D
_geom_hbond_atom_site_label_H
_geom_hbond_atom_site_label_A
_geom_hbond_site_symmetry_A
_geom_hbond_distance_DH
_geom_hbond_distance_HA
_geom_hbond_distance_DA
_geom_hbond_angle_DHA
_geom_hbond_publ_flag
N1 H1 N2 3_666 0.880(10) 2.150(10) 3.023(2) 171(2) yes

loop_
_geom_torsion_atom_site_label_1
_geom_torsion_atom_site_label_2
_geom_torsion_atom_site_label_3
_geom_torsion_atom_site_label_4
_geom_torsion_site_symmetry_1
_geom_torsion_site_symmetry_2
_geom_torsion_site_symmetry_3
_geom_torsion_site_symmetry_4
_geom_torsion
_geom_torsion_publ_flag
C7 N1 C1 C2 . . . . -146.4(2) ?
C7 N1 C1 C6 . . . . 37.6(3) ?
C6 C1 C2 C3 . . . . -0.1(3) ?
N1 C1 C2 C3 . . . . -176.21(19) ?
C1 C2 C3 C4 . . . . -0.5(3) ?
C2 C3 C4 C5 . . . . 0.6(3) ?
C2 C3 C4 Cl1 . . . . -179.50(16) ?
C3 C4 C5 C6 . . . . 0.0(3) ?
Cl1 C4 C5 C6 . . . . -179.91(15) ?
C4 C5 C6 C1 . . . . -0.6(3) ?
C2 C1 C6 C5 . . . . 0.7(3) ?
N1 C1 C6 C5 . . . . 176.58(18) ?
C10 N2 C7 N1 . . . . -178.56(17) ?
C10 N2 C7 C8 . . . . -0.4(3) ?
C1 N1 C7 N2 . . . . -171.00(19) ?
C1 N1 C7 C8 . . . . 10.9(3) ?
C9 N3 C8 C7 . . . . -0.4(3) ?
N2 C7 C8 N3 . . . . 1.2(3) ?
N1 C7 C8 N3 . . . . 179.22(19) ?
C8 N3 C9 C10 . . . . -1.1(3) ?
C7 N2 C10 C9 . . . . -1.1(3) ?
N3 C9 C10 N2 . . . . 1.9(3) ?

loop_
_cod_related_entry_id
_cod_related_entry_database
_cod_related_entry_code
1 ChemSpider 24741354
